data_7026479
loop_
_publ_author_name
'Yurkerwich, Kevin'
'Coleman, Fergal'
'Parkin, Gerard'

_publ_section_title
;
 Bis(2-mercapto-1-R-imidazolyl)hydroborato complexes of aluminium,
 gallium, indium and thallium: compounds possessing gallium-gallium bonds
 and a trivalent thallium alkyl.
;
_journal_issue 30
_journal_name_full 'Dalton transactions (Cambridge, England : 2003)'
_journal_page_first 6939
_journal_page_last 6942
_journal_paper_doi 10.1039/c0dt00461h
_journal_volume 39
_journal_year 2010
_chemical_formula_sum 'C14 H24 B Ga I2 N4 S2'
_chemical_formula_weight 646.82
_chemical_name_systematic
;
?
;
_space_group_IT_number 62
_symmetry_cell_setting orthorhombic
_symmetry_space_group_name_Hall '-P 2ac 2n'
_symmetry_space_group_name_H-M 'P n m a'
_atom_sites_solution_hydrogens geom
_atom_sites_solution_primary direct
_atom_sites_solution_secondary difmap
_audit_creation_method SHELXL-97
_cell_angle_alpha 90.00
_cell_angle_beta 90.00
_cell_angle_gamma 90.00
_cell_formula_units_Z 4
_cell_length_a 13.6133(16)
_cell_length_b 14.6412(18)
_cell_length_c 11.4378(14)
_cell_measurement_reflns_used 9940
_cell_measurement_temperature 125(2)
_cell_measurement_theta_max 30.06
_cell_measurement_theta_min 2.26
_cell_volume 2279.7(5)
_computing_cell_refinement 'Bruker SAINT'
_computing_data_collection 'Bruker APEX2'
_computing_data_reduction 'Bruker SAINT'
_computing_molecular_graphics 'Bruker SHELXTL'
_computing_publication_material 'Bruker SHELXTL'
_computing_structure_refinement 'SHELXL-97 (Sheldrick, 2008)'
_computing_structure_solution 'SHELXS-97 (Sheldrick, 2008)'
_diffrn_ambient_temperature 125(2)
_diffrn_measured_fraction_theta_full 0.998
_diffrn_measured_fraction_theta_max 0.998
_diffrn_measurement_device_type 'Bruker APEX-II CCD'
_diffrn_measurement_method '\f and \w scans'
_diffrn_radiation_monochromator graphite
_diffrn_radiation_source 'fine-focus sealed tube'
_diffrn_radiation_type MoK\a
_diffrn_radiation_wavelength 0.71073
_diffrn_reflns_av_R_equivalents 0.0764
_diffrn_reflns_av_sigmaI/netI 0.0390
_diffrn_reflns_limit_h_max 19
_diffrn_reflns_limit_h_min -19
_diffrn_reflns_limit_k_max 20
_diffrn_reflns_limit_k_min -20
_diffrn_reflns_limit_l_max 16
_diffrn_reflns_limit_l_min -16
_diffrn_reflns_number 35083
_diffrn_reflns_theta_full 30.48
_diffrn_reflns_theta_max 30.48
_diffrn_reflns_theta_min 2.26
_exptl_absorpt_coefficient_mu 4.103
_exptl_absorpt_correction_T_max 0.9224
_exptl_absorpt_correction_T_min 0.6176
_exptl_absorpt_correction_type empirical
_exptl_absorpt_process_details sadabs
_exptl_crystal_colour colorless
_exptl_crystal_density_diffrn 1.885
_exptl_crystal_density_method 'not measured'
_exptl_crystal_description plate
_exptl_crystal_F_000 1240
_exptl_crystal_size_max 0.13
_exptl_crystal_size_mid 0.08
_exptl_crystal_size_min 0.02
_refine_diff_density_max 0.797
_refine_diff_density_min -0.558
_refine_diff_density_rms 0.125
_refine_ls_extinction_method none
_refine_ls_goodness_of_fit_ref 1.000
_refine_ls_hydrogen_treatment mixed
_refine_ls_matrix_type full
_refine_ls_number_parameters 119
_refine_ls_number_reflns 3593
_refine_ls_number_restraints 2
_refine_ls_restrained_S_all 1.000
_refine_ls_R_factor_all 0.0523
_refine_ls_R_factor_gt 0.0287
_refine_ls_shift/su_max 0.001
_refine_ls_shift/su_mean 0.000
_refine_ls_structure_factor_coef Fsqd
_refine_ls_weighting_details 'calc w=1/[\s^2^(Fo^2^)+(0.0233P)^2^+0.5935P] where P=(Fo^2^+2Fc^2^)/3'
_refine_ls_weighting_scheme calc
_refine_ls_wR_factor_gt 0.0518
_refine_ls_wR_factor_ref 0.0582
_reflns_number_gt 2663
_reflns_number_total 3593
_reflns_threshold_expression >2sigma(I)
_cod_data_source_file c0dt00461h.txt
_cod_data_source_block ky286s10
_cod_depositor_comments
;
The following automatic conversions were performed:

'_symmetry_cell_setting' value 'Orthorhombic' changed to
'orthorhombic' according to
/home/saulius/struct/CIF-dictionaries/cif_core.dic dictionary named
'cif_core.dic' version 2.4.2 from 2011-04-26.

Automatic conversion script
Id: cif_fix_values 1891 2012-01-12 08:04:46Z andrius 
;
_cod_original_sg_symbol_H-M Pnma
_cod_database_code 7026479

loop_
_symmetry_equiv_pos_as_xyz
'x, y, z'
'-x+1/2, -y, z+1/2'
'-x, y+1/2, -z'
'x+1/2, -y+1/2, -z+1/2'
'-x, -y, -z'
'x-1/2, y, -z-1/2'
'x, -y-1/2, z'
'-x-1/2, y-1/2, z-1/2'

loop_
_atom_site_label
_atom_site_type_symbol
_atom_site_fract_x
_atom_site_fract_y
_atom_site_fract_z
_atom_site_U_iso_or_equiv
_atom_site_adp_type
_atom_site_occupancy
_atom_site_symmetry_multiplicity
_atom_site_calc_flag
_atom_site_refinement_flags
Ga Ga 0.32252(3) 0.7500 1.00722(4) 0.02087(10) Uani 1 2 d S
I1 I 0.154256(19) 0.7500 0.91256(2) 0.02376(7) Uani 1 2 d S
I2 I 0.47541(2) 0.7500 0.88019(2) 0.03392(8) Uani 1 2 d S
S S 0.34084(5) 0.61813(5) 1.11059(6) 0.02432(15) Uani 1 1 d .
B B 0.2200(3) 0.7500 1.3016(4) 0.0205(9) Uani 1 2 d SD
H1 H 0.3002(14) 0.7500 1.293(3) 0.025 Uiso 1 2 d SD
H2 H 0.190(3) 0.7500 1.391(2) 0.025 Uiso 1 2 d SD
N1 N 0.17817(16) 0.66202(15) 1.23989(19) 0.0207(5) Uani 1 1 d .
C1 C 0.2227(2) 0.60428(18) 1.1652(2) 0.0192(5) Uani 1 1 d .
N2 N 0.16202(17) 0.53288(15) 1.14354(18) 0.0212(5) Uani 1 1 d .
C2 C 0.0878(2) 0.6263(2) 1.2653(3) 0.0290(7) Uani 1 1 d .
H2A H 0.0403 0.6531 1.3155 0.035 Uiso 1 1 calc R
C3 C 0.0773(2) 0.5471(2) 1.2074(3) 0.0287(6) Uani 1 1 d .
H3A H 0.0217 0.5080 1.2099 0.034 Uiso 1 1 calc R
C4 C 0.1817(2) 0.45064(19) 1.0671(2) 0.0263(6) Uani 1 1 d .
C5 C 0.0910(3) 0.3901(2) 1.0671(3) 0.0365(8) Uani 1 1 d .
H5A H 0.0772 0.3696 1.1470 0.055 Uiso 1 1 calc R
H5B H 0.1025 0.3369 1.0169 0.055 Uiso 1 1 calc R
H5C H 0.0347 0.4247 1.0373 0.055 Uiso 1 1 calc R
C6 C 0.2684(3) 0.3986(2) 1.1181(3) 0.0424(8) Uani 1 1 d .
H6A H 0.2530 0.3798 1.1983 0.064 Uiso 1 1 calc R
H6B H 0.3265 0.4380 1.1185 0.064 Uiso 1 1 calc R
H6C H 0.2815 0.3444 1.0703 0.064 Uiso 1 1 calc R
C7 C 0.2007(2) 0.4819(2) 0.9415(2) 0.0293(7) Uani 1 1 d .
H7A H 0.2591 0.5210 0.9395 0.044 Uiso 1 1 calc R
H7B H 0.1438 0.5164 0.9129 0.044 Uiso 1 1 calc R
H7C H 0.2113 0.4284 0.8915 0.044 Uiso 1 1 calc R

loop_
_atom_site_aniso_label
_atom_site_aniso_U_11
_atom_site_aniso_U_22
_atom_site_aniso_U_33
_atom_site_aniso_U_23
_atom_site_aniso_U_13
_atom_site_aniso_U_12
Ga 0.0152(2) 0.0284(2) 0.0190(2) 0.000 0.00148(15) 0.000
I1 0.01981(12) 0.02620(14) 0.02527(13) 0.000 -0.00454(10) 0.000
I2 0.02194(14) 0.0510(2) 0.02887(15) 0.000 0.00942(11) 0.000
S 0.0179(3) 0.0276(4) 0.0275(4) 0.0000(3) -0.0001(3) 0.0040(3)
B 0.025(2) 0.018(2) 0.018(2) 0.000 -0.0033(17) 0.000
N1 0.0228(12) 0.0217(12) 0.0177(11) 0.0015(9) 0.0020(9) -0.0001(9)
C1 0.0230(14) 0.0202(14) 0.0144(12) 0.0036(10) -0.0012(10) 0.0017(11)
N2 0.0257(12) 0.0200(11) 0.0180(11) 0.0001(9) -0.0005(9) -0.0012(10)
C2 0.0263(15) 0.0318(16) 0.0288(16) -0.0005(13) 0.0092(12) -0.0046(12)
C3 0.0270(16) 0.0295(17) 0.0295(15) 0.0007(12) 0.0068(12) -0.0085(12)
C4 0.0368(16) 0.0190(14) 0.0232(14) -0.0028(11) -0.0003(12) 0.0040(12)
C5 0.056(2) 0.0238(16) 0.0302(17) -0.0009(13) -0.0013(15) -0.0111(15)
C6 0.059(2) 0.0248(17) 0.0430(19) -0.0033(14) -0.0129(17) 0.0139(16)
C7 0.0406(18) 0.0253(16) 0.0219(15) -0.0052(12) -0.0003(12) 0.0019(13)

loop_
_atom_type_symbol
_atom_type_description
_atom_type_scat_dispersion_real
_atom_type_scat_dispersion_imag
_atom_type_scat_source
C C 0.0033 0.0016 'International Tables Vol C Tables 4.2.6.8 and 6.1.1.4'
H H 0.0000 0.0000 'International Tables Vol C Tables 4.2.6.8 and 6.1.1.4'
B B 0.0013 0.0007 'International Tables Vol C Tables 4.2.6.8 and 6.1.1.4'
N N 0.0061 0.0033 'International Tables Vol C Tables 4.2.6.8 and 6.1.1.4'
S S 0.1246 0.1234 'International Tables Vol C Tables 4.2.6.8 and 6.1.1.4'
Ga Ga 0.2307 1.6083 'International Tables Vol C Tables 4.2.6.8 and 6.1.1.4'
I I -0.4742 1.8119 'International Tables Vol C Tables 4.2.6.8 and 6.1.1.4'

loop_
_geom_angle_atom_site_label_1
_geom_angle_atom_site_label_2
_geom_angle_atom_site_label_3
_geom_angle
_geom_angle_site_symmetry_1
_geom_angle_site_symmetry_3
S Ga S 115.91(4) 7_575 .
S Ga I1 108.72(2) 7_575 .
S Ga I1 108.71(2) . .
S Ga I2 101.97(2) 7_575 .
S Ga I2 101.97(2) . .
I1 Ga I2 119.78(2) . .
C1 S Ga 100.61(9) . .
H1 B H2 117(3) . .
H1 B N1 108.7(11) . .
H2 B N1 106.6(11) . .
H1 B N1 108.7(11) . 7_575
H2 B N1 106.6(11) . 7_575
N1 B N1 109.7(3) . 7_575
C1 N1 C2 107.4(2) . .
C1 N1 B 129.5(3) . .
C2 N1 B 122.9(3) . .
N1 C1 N2 109.1(2) . .
N1 C1 S 124.9(2) . .
N2 C1 S 126.0(2) . .
C1 N2 C3 107.2(2) . .
C1 N2 C4 127.8(2) . .
C3 N2 C4 125.0(2) . .
C3 C2 N1 108.7(3) . .
C2 C3 N2 107.6(2) . .
N2 C4 C5 108.7(2) . .
N2 C4 C6 108.4(2) . .
C5 C4 C6 109.8(3) . .
N2 C4 C7 109.5(2) . .
C5 C4 C7 108.1(2) . .
C6 C4 C7 112.3(3) . .

loop_
_geom_bond_atom_site_label_1
_geom_bond_atom_site_label_2
_geom_bond_distance
_geom_bond_site_symmetry_2
Ga S 2.2777(8) 7_575
Ga S 2.2777(8) .
Ga I1 2.5336(5) .
Ga I2 2.5383(5) .
S C1 1.738(3) .
B H1 1.097(18) .
B H2 1.103(18) .
B N1 1.575(3) .
B N1 1.575(3) 7_575
N1 C1 1.346(3) .
N1 C2 1.368(3) .
C1 N2 1.355(3) .
N2 C3 1.381(4) .
N2 C4 1.512(3) .
C2 C3 1.342(4) .
C4 C5 1.521(4) .
C4 C6 1.521(4) .
C4 C7 1.531(4) .
